data_2015757
loop_
_publ_author_name
'Jones, Nigel A.'
'Jenkinson, Sarah F.'
'Soengas, Raquel'
'Izumori, Ken'
'Fleet, George W. J.'
'Watkin, David J.'

_publ_section_title
;
 The concomitant crystallization of two polymorphs of
 1-deoxy-\a-<small>D</small>-tagatose
;
_journal_coeditor_code SK3070
_journal_issue 1
_journal_name_full 'Acta Crystallographica Section C'
_journal_page_first o7
_journal_page_last o10
_journal_paper_doi 10.1107/S0108270106048591
_journal_volume 63
_journal_year 2007
_chemical_formula_iupac 'C6 H12 O5'
_chemical_formula_moiety 'C6 H12 O5'
_chemical_formula_sum 'C6 H12 O5'
_chemical_formula_weight 164.16
_chemical_melting_point 410
_chemical_name_systematic
;
1-deoxy-\a-D-tagatopyranose
;
_space_group_IT_number 19
_symmetry_cell_setting orthorhombic
_symmetry_space_group_name_Hall 'P 2ac 2ab'
_symmetry_space_group_name_H-M 'P 21 21 21'
_atom_sites_solution_hydrogens geom
_atom_sites_solution_primary direct
_cell_angle_alpha 90
_cell_angle_beta 90
_cell_angle_gamma 90
_cell_formula_units_Z 4
_cell_length_a 6.0243(2)
_cell_length_b 7.5022(3)
_cell_length_c 15.9717(8)
_cell_measurement_reflns_used 950
_cell_measurement_temperature 190
_cell_measurement_theta_max 27
_cell_measurement_theta_min 5
_cell_volume 721.85(5)
_computing_cell_refinement 'DENZO/SCALEPACK (Otwinowski & Minor, 1997)'
_computing_data_collection 'COLLECT (Nonius, 1997-2001).'
_computing_data_reduction DENZO/SCALEPACK
_computing_molecular_graphics 'CAMERON (Watkin <i>et al.</i>,  1996)'
_computing_publication_material CRYSTALS
_computing_structure_refinement 'CRYSTALS (Betteridge <i>et al.</i>,  2003)'
_computing_structure_solution 'SIR92 (Altomare <i>et al.</i>,  1994)'
_diffrn_ambient_temperature 190
_diffrn_measured_fraction_theta_full 0.988
_diffrn_measured_fraction_theta_max 0.986
_diffrn_measurement_device_type 'Nonius KappaCCD'
_diffrn_measurement_method \w
_diffrn_radiation_monochromator graphite
_diffrn_radiation_type 'Mo K\a'
_diffrn_radiation_wavelength 0.71073
_diffrn_reflns_av_R_equivalents 0.057
_diffrn_reflns_limit_h_max 7
_diffrn_reflns_limit_h_min -7
_diffrn_reflns_limit_k_max 9
_diffrn_reflns_limit_k_min -9
_diffrn_reflns_limit_l_max 20
_diffrn_reflns_limit_l_min -20
_diffrn_reflns_number 5125
_diffrn_reflns_theta_full 26.650
_diffrn_reflns_theta_max 27.474
_diffrn_reflns_theta_min 5.106
_diffrn_standards_number 0
_exptl_absorpt_coefficient_mu 0.132
_exptl_absorpt_correction_T_max 0.987
_exptl_absorpt_correction_T_min 0.829
_exptl_absorpt_correction_type multi-scan
_exptl_absorpt_process_details '(DENZO/SCALEPACK; Otwinowski & Minor, 1997)'
_exptl_crystal_colour colourless
_exptl_crystal_density_diffrn 1.510
_exptl_crystal_density_method 'not measured'
_exptl_crystal_description needle
_exptl_crystal_F_000 352
_exptl_crystal_size_max 0.40
_exptl_crystal_size_mid 0.10
_exptl_crystal_size_min 0.10
_refine_diff_density_max 0.21
_refine_diff_density_min -0.19
_refine_ls_extinction_method None
_refine_ls_goodness_of_fit_ref 1.0049
_refine_ls_hydrogen_treatment constr
_refine_ls_matrix_type full
_refine_ls_number_parameters 100
_refine_ls_number_reflns 975
_refine_ls_number_restraints 0
_refine_ls_R_factor_all 0.0344
_refine_ls_R_factor_gt 0.0287
_refine_ls_shift/su_max 0.000221
_refine_ls_structure_factor_coef Fsqd
_refine_ls_weighting_details 'w = 1/[\s^2^(F^2^) + (0.03P)^2^ + 0.18P], where P=[max(Fo^2^,0) + 2Fc^2^]/3'
_refine_ls_weighting_scheme calc
_refine_ls_wR_factor_all 0.0688
_refine_ls_wR_factor_gt 0.0671
_refine_ls_wR_factor_ref 0.0688
_reflns_number_gt 879
_reflns_number_total 975
_reflns_threshold_expression I>2\s(I)
_cod_data_source_file sk3070.cif
_cod_data_source_block I
_cod_depositor_comments
;
The following automatic conversions were performed:
'_symmetry_cell_setting' value 'Orthorhombic' changed to 'orthorhombic'
according to '/home/saulius/struct/CIF-dictionaries/cif_core.dic'
dictionary named 'cif_core.dic' version 2.4.1 from 2010-06-29.

Automatic conversion script
Id: cif_fix_enum 1527 2010-12-29 10:47:43Z saulius 

The following automatic conversions were performed:

'_symmetry_cell_setting' value 'Orthorhombic' changed to
'orthorhombic' according to
/home/saulius/struct/CIF-dictionaries/cif_core.dic dictionary named
'cif_core.dic' version 2.4.1 from 2010-06-29.

Automatic conversion script
Id: cif_fix_values 1715 2011-07-08 13:25:40Z adriana 
;
_cod_database_code 2015757
_cod_database_fobs_code 2015757

loop_
_symmetry_equiv_pos_as_xyz
x,y,z
x+1/2,-y+1/2,-z
-x,y+1/2,-z+1/2
-x+1/2,-y,z+1/2

loop_
_atom_site_type_symbol
_atom_site_label
_atom_site_fract_x
_atom_site_fract_y
_atom_site_fract_z
_atom_site_U_iso_or_equiv
_atom_site_adp_type
_atom_site_occupancy
C C1 0.5929(3) 0.4965(2) 0.42010(11) 0.0191 Uani 1.0000
C C2 0.7853(3) 0.4814(2) 0.35731(10) 0.0195 Uani 1.0000
C C3 0.9254(3) 0.6509(2) 0.35894(10) 0.0178 Uani 1.0000
C C4 0.7820(3) 0.8125(2) 0.34139(10) 0.0178 Uani 1.0000
C C5 0.5824(3) 0.8149(2) 0.39944(11) 0.0203 Uani 1.0000
O O6 0.46117(19) 0.64971(16) 0.39797(7) 0.0196 Uani 1.0000
O O7 0.9050(2) 0.97311(16) 0.35788(7) 0.0241 Uani 1.0000
O O8 1.10068(18) 0.64141(17) 0.29777(7) 0.0225 Uani 1.0000
O O9 0.6941(2) 0.45542(16) 0.27647(7) 0.0257 Uani 1.0000
O O10 0.6906(2) 0.52030(17) 0.49875(7) 0.0226 Uani 1.0000
C C11 0.4368(3) 0.3392(2) 0.41843(12) 0.0265 Uani 1.0000
H H21 0.8770 0.3759 0.3741 0.0245 Uiso 1.0000
H H31 0.9907 0.6635 0.4166 0.0193 Uiso 1.0000
H H41 0.7354 0.8096 0.2822 0.0211 Uiso 1.0000
H H51 0.6332 0.8376 0.4573 0.0244 Uiso 1.0000
H H52 0.4808 0.9086 0.3793 0.0259 Uiso 1.0000
H H111 0.3208 0.3588 0.4597 0.0410 Uiso 1.0000
H H112 0.5205 0.2337 0.4325 0.0410 Uiso 1.0000
H H113 0.3771 0.3262 0.3613 0.0410 Uiso 1.0000
H H7 0.9157 1.0161 0.3077 0.0373 Uiso 1.0000
H H8 1.2230 0.6278 0.3229 0.0338 Uiso 1.0000
H H10 0.5959 0.5059 0.5362 0.0370 Uiso 1.0000
H H9 0.7710 0.3822 0.2491 0.0404 Uiso 1.0000

loop_
_atom_site_aniso_label
_atom_site_aniso_U_11
_atom_site_aniso_U_22
_atom_site_aniso_U_33
_atom_site_aniso_U_12
_atom_site_aniso_U_13
_atom_site_aniso_U_23
C1 0.0156(8) 0.0213(9) 0.0206(8) 0.0002(7) -0.0020(7) 0.0016(7)
C2 0.0175(8) 0.0221(9) 0.0190(8) 0.0027(8) -0.0034(7) -0.0019(7)
C3 0.0149(8) 0.0245(9) 0.0141(7) 0.0003(8) 0.0008(7) -0.0019(8)
C4 0.0171(8) 0.0200(9) 0.0162(7) -0.0018(7) 0.0003(7) 0.0005(6)
C5 0.0194(8) 0.0185(9) 0.0230(8) 0.0013(8) 0.0021(7) 0.0011(7)
O6 0.0137(5) 0.0204(6) 0.0247(6) 0.0001(5) -0.0007(5) 0.0015(5)
O7 0.0274(7) 0.0241(7) 0.0209(6) -0.0067(6) -0.0014(6) 0.0027(5)
O8 0.0135(6) 0.0350(7) 0.0190(6) 0.0028(6) 0.0016(5) -0.0009(6)
O9 0.0241(6) 0.0324(7) 0.0206(6) 0.0006(7) -0.0025(5) -0.0104(5)
O10 0.0202(6) 0.0305(7) 0.0172(6) -0.0018(6) -0.0014(5) 0.0025(5)
C11 0.0245(9) 0.0240(10) 0.0310(9) -0.0036(9) -0.0016(8) 0.0023(8)

loop_
_atom_type_symbol
_atom_type_scat_dispersion_real
_atom_type_scat_dispersion_imag
_atom_type_scat_source
C 0.0033 0.0016 'International Tables Vol C 4.2.6.8 and 6.1.1.4'
H 0.0000 0.0000 'International Tables Vol C 4.2.6.8 and 6.1.1.4'
O 0.0106 0.0060 'International Tables Vol C 4.2.6.8 and 6.1.1.4'

loop_
_geom_angle_atom_site_label_1
_geom_angle_atom_site_label_2
_geom_angle_atom_site_label_3
_geom_angle
_geom_angle_publ_flag
C2 C1 O6 108.31(13) no
C2 C1 O10 106.15(13) no
O6 C1 O10 110.50(14) no
C2 C1 C11 113.62(14) no
O6 C1 C11 106.04(13) no
O10 C1 C11 112.20(13) no
C1 C2 C3 110.14(13) no
C1 C2 O9 108.20(14) no
C3 C2 O9 110.15(13) no
C1 C2 H21 107.5 no
C3 C2 H21 110.4 no
O9 C2 H21 110.4 no
C2 C3 C4 110.39(13) no
C2 C3 O8 110.63(13) no
C4 C3 O8 109.40(13) no
C2 C3 H31 108.0 no
C4 C3 H31 108.5 no
O8 C3 H31 109.9 no
C3 C4 C5 110.37(13) no
C3 C4 O7 110.05(12) no
C5 C4 O7 106.62(13) no
C3 C4 H41 108.8 no
C5 C4 H41 111.1 no
O7 C4 H41 109.9 no
C4 C5 O6 112.44(13) no
C4 C5 H51 109.1 no
O6 C5 H51 108.7 no
C4 C5 H52 107.5 no
O6 C5 H52 107.1 no
H51 C5 H52 112.0 no
C1 O6 C5 113.81(11) no
C4 O7 H7 100.4 no
C3 O8 H8 108.9 no
C2 O9 H9 110.5 no
C1 O10 H10 109.9 no
C1 C11 H111 108.5 no
C1 C11 H112 108.2 no
H111 C11 H112 109.9 no
C1 C11 H113 108.7 no
H111 C11 H113 112.4 no
H112 C11 H113 109.0 no

loop_
_geom_bond_atom_site_label_1
_geom_bond_atom_site_label_2
_geom_bond_distance
_geom_bond_publ_flag
C1 C2 1.537(2) no
C1 O6 1.441(2) no
C1 O10 1.399(2) no
C1 C11 1.509(2) no
C2 C3 1.527(2) no
C2 O9 1.417(2) no
C2 H21 1.002 no
C3 C4 1.515(2) no
C3 O8 1.4402(18) no
C3 H31 1.006 no
C4 C5 1.519(2) no
C4 O7 1.438(2) no
C4 H41 0.986 no
C5 O6 1.439(2) no
C5 H51 0.988 no
C5 H52 0.986 no
O7 H7 0.867 no
O8 H8 0.845 no
O9 H9 0.841 no
O10 H10 0.834 no
C11 H111 0.972 no
C11 H112 0.965 no
C11 H113 0.986 no

loop_
_geom_hbond_atom_site_label_D
_geom_hbond_atom_site_label_H
_geom_hbond_atom_site_label_A
_geom_hbond_site_symmetry_A
_geom_hbond_distance_DH
_geom_hbond_distance_HA
_geom_hbond_distance_DA
_geom_hbond_angle_DHA
_geom_hbond_publ_flag
O7 H7 O8 3_755 0.87 1.93 2.788(2) 170 yes
O8 H8 O6 1_655 0.85 1.88 2.698(2) 164 yes
O10 H10 O7 2_466 0.83 2.05 2.865(2) 165 yes
O9 H9 O8 3_745 0.84 2.10 2.913(2) 162 yes

loop_
_cod_related_entry_id
_cod_related_entry_database
_cod_related_entry_code
1 ChemSpider 21180738
